data_4337301
loop_
_publ_author_name
'Palacios, Mar\'ia A'
'Titos-Padilla, Silvia'
'Ruiz, Jos\'e'
'Herrera, Juan Manuel'
'Pope, Simon J. A.'
'Brechin, Euan K.'
'Colacio, Enrique'

_publ_section_title
;
 Bifunctional Zn(II)Ln(III) Dinuclear Complexes Combining Field Induced
 SMM Behavior and Luminescence: Enhanced NIR Lanthanide Emission by
 9-Anthracene Carboxylate Bridging Ligands.
;
_journal_issue 3
_journal_name_full 'Inorganic chemistry'
_journal_page_first 1465
_journal_page_last 1474
_journal_paper_doi 10.1021/ic402597s
_journal_volume 53
_journal_year 2014
_chemical_formula_sum 'C27 H47 N6 Nd O16 Zn'
_chemical_formula_weight 921.32
_chemical_name_systematic
;
 ?
;
_space_group_IT_number 14
_symmetry_cell_setting monoclinic
_symmetry_space_group_name_Hall '-P 2ybc'
_symmetry_space_group_name_H-M 'P 1 21/c 1'
_atom_sites_solution_hydrogens geom
_atom_sites_solution_primary direct
_atom_sites_solution_secondary difmap
_audit_creation_method SHELXL-97
_cell_angle_alpha 90.000(5)
_cell_angle_beta 116.030(5)
_cell_angle_gamma 90.000(5)
_cell_formula_units_Z 4
_cell_length_a 18.288(5)
_cell_length_b 13.040(5)
_cell_length_c 17.534(5)
_cell_measurement_reflns_used 7562
_cell_measurement_temperature 100(2)
_cell_measurement_theta_max 27.8325
_cell_measurement_theta_min 2.479
_cell_volume 3757(2)
_computing_cell_refinement 'Bruker smart'
_computing_data_collection 'Bruker smart'
_computing_data_reduction 'Bruker smart'
_computing_molecular_graphics 'Bruker SHELXTL'
_computing_publication_material 'SHELXL-97 (Sheldrick, 1997)'
_computing_structure_refinement 'SHELXL-97 (Sheldrick, 1997)'
_computing_structure_solution 'SHELXL-97 (Sheldrick, 1990)'
_diffrn_ambient_temperature 100(2)
_diffrn_measured_fraction_theta_full 0.998
_diffrn_measured_fraction_theta_max 0.998
_diffrn_measurement_device_type 'Bruker Axs APEX automatic diffractometer'
_diffrn_measurement_method 'phi and omega scans'
_diffrn_radiation_monochromator graphite
_diffrn_radiation_source 'fine-focus sealed tube'
_diffrn_radiation_type MoK\a
_diffrn_radiation_wavelength 0.71069
_diffrn_reflns_av_R_equivalents 0.0327
_diffrn_reflns_av_sigmaI/netI 0.0367
_diffrn_reflns_limit_h_max 12
_diffrn_reflns_limit_h_min -21
_diffrn_reflns_limit_k_max 15
_diffrn_reflns_limit_k_min -15
_diffrn_reflns_limit_l_max 20
_diffrn_reflns_limit_l_min -20
_diffrn_reflns_number 19726
_diffrn_reflns_theta_full 25.00
_diffrn_reflns_theta_max 25.00
_diffrn_reflns_theta_min 1.24
_exptl_absorpt_coefficient_mu 2.080
_exptl_absorpt_correction_T_max 0.7457
_exptl_absorpt_correction_T_min 0.6426
_exptl_absorpt_correction_type empirical
_exptl_absorpt_process_details 'Bruker SADABS (Bruker, 1999)'
_exptl_crystal_colour Violet
_exptl_crystal_density_diffrn 1.629
_exptl_crystal_density_method 'not measured'
_exptl_crystal_description Block
_exptl_crystal_F_000 1876
_exptl_crystal_size_max 0.30
_exptl_crystal_size_mid 0.24
_exptl_crystal_size_min 0.18
_refine_diff_density_max 1.476
_refine_diff_density_min -0.640
_refine_diff_density_rms 0.096
_refine_ls_extinction_method none
_refine_ls_goodness_of_fit_ref 1.051
_refine_ls_hydrogen_treatment mixed
_refine_ls_matrix_type full
_refine_ls_number_parameters 479
_refine_ls_number_reflns 6605
_refine_ls_number_restraints 0
_refine_ls_restrained_S_all 1.051
_refine_ls_R_factor_all 0.0380
_refine_ls_R_factor_gt 0.0317
_refine_ls_shift/su_max 0.002
_refine_ls_shift/su_mean 0.000
_refine_ls_structure_factor_coef Fsqd
_refine_ls_weighting_details 'calc w=1/[\s^2^(Fo^2^)+(0.0407P)^2^+3.3328P] where P=(Fo^2^+2Fc^2^)/3'
_refine_ls_weighting_scheme calc
_refine_ls_wR_factor_gt 0.0787
_refine_ls_wR_factor_ref 0.0825
_reflns_number_gt 5652
_reflns_number_total 6605
_reflns_threshold_expression >2sigma(I)
_cod_data_source_file ic402597s_si_002.cif
_cod_data_source_block Compound6
_cod_depositor_comments
;
The following automatic conversions were performed:

'_symmetry_cell_setting' value 'Monoclinic' changed to 'monoclinic'
according to
/usr/data/users/saulius/automatic-downloads/current/ACS/lib/dictionaries/cif_core.dic
dictionary named 'cif_core.dic' version 2.4.2 from
2011-04-26.

'_exptl_absorpt_correction_type' value 'Empirical'
changed to 'empirical' according to
/usr/data/users/saulius/automatic-downloads/current/ACS/lib/dictionaries/cif_core.dic
dictionary named 'cif_core.dic' version 2.4.2 from 2011-04-26.

Automatic conversion script
Id: cif_fix_values 2281 2013-09-26 08:29:07Z andrius 
;
_cod_original_sg_symbol_H-M P21/c
_cod_database_code 4337301

loop_
_symmetry_equiv_pos_as_xyz
'x, y, z'
'-x, y+1/2, -z+1/2'
'-x, -y, -z'
'x, -y-1/2, z-1/2'

loop_
_atom_site_label
_atom_site_type_symbol
_atom_site_fract_x
_atom_site_fract_y
_atom_site_fract_z
_atom_site_U_iso_or_equiv
_atom_site_adp_type
_atom_site_occupancy
_atom_site_symmetry_multiplicity
_atom_site_calc_flag
_atom_site_refinement_flags
Zn1 Zn 0.74912(2) 0.02822(3) 0.83639(2) 0.01633(10) Uani 1 1 d .
Nd1 Nd 0.754215(11) -0.251378(12) 0.825854(11) 0.01606(8) Uani 1 1 d .
C1A C 0.8211(2) -0.2787(3) 0.6572(2) 0.0219(8) Uani 1 1 d .
H1A1 H 0.8176 -0.2286 0.6156 0.033 Uiso 1 1 calc R
H1A2 H 0.7713 -0.3171 0.6366 0.033 Uiso 1 1 calc R
H1A3 H 0.8656 -0.3244 0.6674 0.033 Uiso 1 1 calc R
C3A C 0.8923(2) -0.1495(2) 0.7609(2) 0.0181(7) Uani 1 1 d .
C4A C 0.8867(2) -0.0827(2) 0.8208(2) 0.0171(7) Uani 1 1 d .
C6A C 0.9384(2) 0.0013(2) 0.8465(2) 0.0182(7) Uani 1 1 d .
C7A C 0.9948(2) 0.0168(3) 0.8135(2) 0.0213(8) Uani 1 1 d .
H7A H 1.0285 0.0741 0.8305 0.026 Uiso 1 1 calc R
C8A C 1.0019(2) -0.0510(3) 0.7563(2) 0.0224(8) Uani 1 1 d .
C9A C 1.0637(2) -0.0341(3) 0.7220(2) 0.0287(9) Uani 1 1 d .
H9A1 H 1.0695 0.0381 0.7152 0.043 Uiso 1 1 calc R
H9A2 H 1.0457 -0.0676 0.6680 0.043 Uiso 1 1 calc R
H9A3 H 1.1152 -0.0620 0.7609 0.043 Uiso 1 1 calc R
C10A C 0.9490(2) -0.1350(3) 0.7299(2) 0.0196(7) Uani 1 1 d .
H10A H 0.9522 -0.1815 0.6912 0.024 Uiso 1 1 calc R
C11A C 0.9290(2) 0.0764(3) 0.9062(2) 0.0196(7) Uani 1 1 d .
H11A H 0.9737 0.1250 0.9252 0.024 Uiso 1 1 calc R
H11B H 0.9316 0.0401 0.9556 0.024 Uiso 1 1 calc R
C13A C 0.8478(2) 0.1928(3) 0.7918(2) 0.0253(8) Uani 1 1 d .
H13A H 0.8008 0.2366 0.7699 0.038 Uiso 1 1 calc R
H13B H 0.8451 0.1462 0.7482 0.038 Uiso 1 1 calc R
H13C H 0.8961 0.2338 0.8098 0.038 Uiso 1 1 calc R
C14A C 0.8450(2) 0.2062(3) 0.9279(2) 0.0232(8) Uani 1 1 d .
H14A H 0.7989 0.2516 0.8994 0.028 Uiso 1 1 calc R
H14B H 0.8939 0.2479 0.9514 0.028 Uiso 1 1 calc R
C15A C 0.8359(2) 0.1507(3) 0.9990(2) 0.0260(8) Uani 1 1 d .
H15A H 0.8878 0.1205 1.0365 0.031 Uiso 1 1 calc R
H15B H 0.8218 0.2001 1.0317 0.031 Uiso 1 1 calc R
C17A C 0.7996(2) -0.0215(3) 1.0247(2) 0.0270(8) Uani 1 1 d .
H17A H 0.8485 -0.0487 1.0251 0.041 Uiso 1 1 calc R
H17B H 0.7578 -0.0730 1.0045 0.041 Uiso 1 1 calc R
H17C H 0.8098 -0.0016 1.0812 0.041 Uiso 1 1 calc R
C18A C 0.6940(2) 0.1054(3) 0.9643(2) 0.0252(8) Uani 1 1 d .
H18A H 0.7045 0.1437 1.0155 0.030 Uiso 1 1 calc R
H18B H 0.6606 0.0467 0.9621 0.030 Uiso 1 1 calc R
C19A C 0.6474(2) 0.1734(3) 0.8874(2) 0.0242(8) Uani 1 1 d .
H19A H 0.5932 0.1857 0.8824 0.029 Uiso 1 1 calc R
H19B H 0.6748 0.2390 0.8958 0.029 Uiso 1 1 calc R
C21A C 0.6306(2) 0.2102(3) 0.7460(2) 0.0278(9) Uani 1 1 d .
H21A H 0.5801 0.2450 0.7323 0.042 Uiso 1 1 calc R
H21B H 0.6301 0.1819 0.6953 0.042 Uiso 1 1 calc R
H21C H 0.6748 0.2579 0.7709 0.042 Uiso 1 1 calc R
C22A C 0.5662(2) 0.0609(3) 0.7665(2) 0.0221(8) Uani 1 1 d .
H22A H 0.5648 0.0311 0.7152 0.026 Uiso 1 1 calc R
H22B H 0.5188 0.1047 0.7499 0.026 Uiso 1 1 calc R
C23A C 0.5597(2) -0.0242(2) 0.8211(2) 0.0181(7) Uani 1 1 d .
C24A C 0.6170(2) -0.1025(2) 0.8470(2) 0.0166(7) Uani 1 1 d .
C26A C 0.6092(2) -0.1822(2) 0.8968(2) 0.0175(7) Uani 1 1 d .
C28A C 0.6627(2) -0.3431(3) 0.9651(2) 0.0260(8) Uani 1 1 d .
H28A H 0.6620 -0.3192 1.0166 0.039 Uiso 1 1 calc R
H28B H 0.7083 -0.3880 0.9787 0.039 Uiso 1 1 calc R
H28C H 0.6132 -0.3797 0.9320 0.039 Uiso 1 1 calc R
C29A C 0.5483(2) -0.1816(3) 0.9233(2) 0.0198(7) Uani 1 1 d .
H29A H 0.5452 -0.2341 0.9576 0.024 Uiso 1 1 calc R
C30A C 0.4913(2) -0.1018(3) 0.8983(2) 0.0203(8) Uani 1 1 d .
C31A C 0.4245(2) -0.1001(3) 0.9271(2) 0.0268(8) Uani 1 1 d .
H31A H 0.3973 -0.0350 0.9132 0.040 Uiso 1 1 calc R
H31B H 0.4477 -0.1104 0.9873 0.040 Uiso 1 1 calc R
H31C H 0.3861 -0.1538 0.8990 0.040 Uiso 1 1 calc R
C32A C 0.4975(2) -0.0249(2) 0.8471(2) 0.0194(7) Uani 1 1 d .
H32A H 0.4593 0.0277 0.8294 0.023 Uiso 1 1 calc R
N12A N 0.84986(17) 0.1336(2) 0.86522(18) 0.0194(6) Uani 1 1 d .
N16A N 0.77283(17) 0.0686(2) 0.96834(18) 0.0208(6) Uani 1 1 d .
N20A N 0.64105(17) 0.1263(2) 0.80737(18) 0.0192(6) Uani 1 1 d .
O2A O 0.83433(15) -0.22782(17) 0.73510(14) 0.0190(5) Uani 1 1 d .
O5A O 0.82933(14) -0.09788(16) 0.84860(14) 0.0177(5) Uani 1 1 d .
O25A O 0.68104(14) -0.10325(16) 0.82809(14) 0.0179(5) Uani 1 1 d .
O27A O 0.66922(15) -0.25721(15) 0.91737(16) 0.0188(5) Uani 1 1 d .
N1B N 0.90703(18) -0.3019(2) 0.97770(19) 0.0227(7) Uani 1 1 d .
O1B O 0.89987(15) -0.31868(18) 0.90352(15) 0.0257(6) Uani 1 1 d .
O2B O 0.84391(16) -0.26936(19) 0.98333(16) 0.0255(6) Uani 1 1 d .
O3B O 0.97101(15) -0.3162(2) 1.04092(16) 0.0317(6) Uani 1 1 d .
N1C N 0.74505(18) -0.4795(2) 0.7950(2) 0.0253(7) Uani 1 1 d .
O1C O 0.74615(15) -0.41633(17) 0.74083(15) 0.0244(6) Uani 1 1 d .
O2C O 0.74334(16) -0.44141(18) 0.86165(15) 0.0266(6) Uani 1 1 d .
O3C O 0.74588(17) -0.57235(18) 0.78527(17) 0.0335(6) Uani 1 1 d .
N1D N 0.59897(19) -0.2398(2) 0.6669(2) 0.0268(7) Uani 1 1 d .
O1D O 0.66539(15) -0.20361(19) 0.67004(15) 0.0242(5) Uani 1 1 d .
O2D O 0.60347(15) -0.29018(19) 0.73025(15) 0.0256(6) Uani 1 1 d .
O3D O 0.53447(18) -0.2257(3) 0.60454(19) 0.0499(8) Uani 1 1 d .
C1E C 0.6212(4) 0.1124(4) 0.5126(3) 0.0668(16) Uani 1 1 d .
H1E1 H 0.5939 0.0612 0.5299 0.100 Uiso 1 1 calc R
H1E2 H 0.6191 0.0937 0.4587 0.100 Uiso 1 1 calc R
H1E3 H 0.5949 0.1774 0.5076 0.100 Uiso 1 1 calc R
O1E O 0.7021(2) 0.1195(3) 0.5728(2) 0.0566(9) Uani 1 1 d .
H1E H 0.7320 0.1114 0.5495 0.085 Uiso 1 1 calc R
C1F C 0.8795(3) 0.0561(4) 0.5463(3) 0.0612(15) Uani 1 1 d .
H1F1 H 0.9040 0.1022 0.5936 0.092 Uiso 1 1 calc R
H1F2 H 0.9092 0.0584 0.5129 0.092 Uiso 1 1 calc R
H1F3 H 0.8806 -0.0123 0.5669 0.092 Uiso 1 1 calc R
O1F O 0.7959(2) 0.0866(2) 0.49454(18) 0.0425(8) Uani 1 1 d .
H1F H 0.7756 0.0490 0.4529 0.064 Uiso 1 1 calc R
O1W O 0.71086(17) 0.0122(2) 0.70310(17) 0.0303(6) Uani 1 1 d .
H1W H 0.710(2) 0.037(3) 0.656(2) 0.021(10) Uiso 1 1 d .
H2W H 0.690(3) -0.048(4) 0.679(3) 0.070(17) Uiso 1 1 d .

loop_
_atom_site_aniso_label
_atom_site_aniso_U_11
_atom_site_aniso_U_22
_atom_site_aniso_U_33
_atom_site_aniso_U_23
_atom_site_aniso_U_13
_atom_site_aniso_U_12
Zn1 0.0185(2) 0.0128(2) 0.0208(2) 0.00002(15) 0.01156(17) -0.00038(15)
Nd1 0.01981(12) 0.01186(11) 0.02127(12) -0.00073(6) 0.01340(9) -0.00073(7)
C1A 0.023(2) 0.0250(18) 0.0213(19) -0.0061(15) 0.0129(16) -0.0017(15)
C3A 0.0199(18) 0.0144(16) 0.0230(18) 0.0023(13) 0.0121(15) -0.0011(14)
C4A 0.0185(18) 0.0156(16) 0.0202(18) 0.0022(13) 0.0111(15) 0.0019(14)
C6A 0.0172(18) 0.0162(16) 0.0224(18) -0.0001(13) 0.0097(15) 0.0004(14)
C7A 0.0176(18) 0.0226(18) 0.0263(19) -0.0035(14) 0.0118(15) -0.0066(15)
C8A 0.0193(18) 0.0245(19) 0.0264(19) 0.0002(14) 0.0130(16) -0.0001(15)
C9A 0.027(2) 0.034(2) 0.035(2) -0.0084(17) 0.0223(18) -0.0079(17)
C10A 0.0214(19) 0.0191(17) 0.0230(18) -0.0026(14) 0.0140(16) -0.0009(14)
C11A 0.0165(18) 0.0197(17) 0.0259(19) -0.0060(14) 0.0124(15) -0.0027(14)
C13A 0.031(2) 0.0187(18) 0.032(2) 0.0033(15) 0.0194(18) -0.0040(16)
C14A 0.029(2) 0.0137(17) 0.032(2) -0.0058(15) 0.0182(17) -0.0021(15)
C15A 0.025(2) 0.0242(19) 0.031(2) -0.0062(15) 0.0139(17) -0.0040(16)
C17A 0.031(2) 0.0186(18) 0.030(2) 0.0010(15) 0.0123(17) 0.0019(16)
C18A 0.026(2) 0.027(2) 0.030(2) -0.0038(15) 0.0186(17) -0.0017(16)
C19A 0.0205(19) 0.0194(18) 0.035(2) -0.0022(15) 0.0142(17) 0.0017(15)
C21A 0.031(2) 0.0190(18) 0.033(2) 0.0075(16) 0.0138(18) 0.0041(16)
C22A 0.0177(18) 0.0198(18) 0.0274(19) 0.0014(14) 0.0087(16) 0.0006(14)
C23A 0.0152(17) 0.0202(17) 0.0185(17) -0.0026(13) 0.0070(14) -0.0009(14)
C24A 0.0167(18) 0.0174(17) 0.0178(17) -0.0045(13) 0.0094(14) -0.0019(14)
C26A 0.0160(18) 0.0170(16) 0.0192(17) -0.0040(13) 0.0075(14) 0.0002(14)
C28A 0.032(2) 0.0194(18) 0.034(2) 0.0075(15) 0.0217(18) 0.0030(16)
C29A 0.0226(19) 0.0194(17) 0.0211(18) -0.0028(14) 0.0131(15) -0.0048(15)
C30A 0.0174(18) 0.0250(19) 0.0206(18) -0.0073(14) 0.0104(15) -0.0041(14)
C31A 0.025(2) 0.030(2) 0.032(2) -0.0038(16) 0.0183(18) -0.0022(16)
C32A 0.0191(18) 0.0171(17) 0.0221(18) -0.0026(13) 0.0093(15) 0.0018(14)
N12A 0.0222(16) 0.0151(14) 0.0244(16) -0.0028(11) 0.0133(13) -0.0028(12)
N16A 0.0217(16) 0.0209(15) 0.0230(16) 0.0025(12) 0.0128(13) -0.0008(13)
N20A 0.0205(16) 0.0155(14) 0.0249(16) 0.0037(11) 0.0131(13) 0.0021(12)
O2A 0.0226(13) 0.0210(12) 0.0193(12) -0.0056(9) 0.0146(11) -0.0071(10)
O5A 0.0199(13) 0.0144(11) 0.0254(13) -0.0016(9) 0.0160(11) 0.0000(9)
O25A 0.0196(13) 0.0145(11) 0.0264(13) -0.0007(9) 0.0162(11) -0.0010(9)
O27A 0.0222(13) 0.0139(12) 0.0269(14) 0.0043(9) 0.0167(11) 0.0019(9)
N1B 0.0257(18) 0.0178(15) 0.0254(17) 0.0008(12) 0.0119(15) -0.0036(13)
O1B 0.0287(14) 0.0277(14) 0.0249(14) 0.0019(11) 0.0157(12) 0.0036(11)
O2B 0.0248(15) 0.0302(14) 0.0272(14) -0.0011(11) 0.0165(12) -0.0002(11)
O3B 0.0244(15) 0.0395(16) 0.0265(14) 0.0052(12) 0.0067(12) -0.0064(12)
N1C 0.0247(17) 0.0214(17) 0.0339(18) -0.0067(14) 0.0167(14) -0.0051(13)
O1C 0.0348(15) 0.0152(12) 0.0287(14) 0.0006(10) 0.0190(12) -0.0039(11)
O2C 0.0413(16) 0.0191(13) 0.0290(14) -0.0006(10) 0.0242(13) -0.0008(11)
O3C 0.0479(18) 0.0123(13) 0.0464(17) -0.0008(11) 0.0263(14) -0.0002(12)
N1D 0.0201(18) 0.0371(19) 0.0244(18) -0.0089(14) 0.0109(15) -0.0012(14)
O1D 0.0219(14) 0.0280(14) 0.0274(14) -0.0013(11) 0.0151(11) -0.0018(11)
O2D 0.0273(14) 0.0267(13) 0.0289(14) -0.0065(11) 0.0179(12) -0.0086(11)
O3D 0.0237(17) 0.093(2) 0.0291(17) 0.0003(16) 0.0075(14) -0.0020(16)
C1E 0.080(4) 0.067(4) 0.052(3) 0.015(3) 0.027(3) 0.027(3)
O1E 0.067(2) 0.067(2) 0.0420(19) 0.0061(16) 0.0292(19) -0.0088(19)
C1F 0.076(4) 0.040(3) 0.057(3) 0.008(2) 0.019(3) 0.012(3)
O1F 0.069(2) 0.0266(15) 0.0358(17) -0.0002(12) 0.0263(16) -0.0001(15)
O1W 0.0419(17) 0.0275(15) 0.0246(15) 0.0013(12) 0.0177(13) -0.0020(13)

loop_
_atom_type_symbol
_atom_type_description
_atom_type_scat_dispersion_real
_atom_type_scat_dispersion_imag
_atom_type_scat_source
C C 0.0033 0.0016 'International Tables Vol C Tables 4.2.6.8 and 6.1.1.4'
H H 0.0000 0.0000 'International Tables Vol C Tables 4.2.6.8 and 6.1.1.4'
N N 0.0061 0.0033 'International Tables Vol C Tables 4.2.6.8 and 6.1.1.4'
O O 0.0106 0.0060 'International Tables Vol C Tables 4.2.6.8 and 6.1.1.4'
Zn Zn 0.2839 1.4301 'International Tables Vol C Tables 4.2.6.8 and 6.1.1.4'
Nd Nd -0.1943 3.0179 'International Tables Vol C Tables 4.2.6.8 and 6.1.1.4'

loop_
_geom_angle_atom_site_label_1
_geom_angle_atom_site_label_2
_geom_angle_atom_site_label_3
_geom_angle
O25A Zn1 O1W 86.82(10)
O25A Zn1 O5A 74.85(9)
O1W Zn1 O5A 85.18(10)
O25A Zn1 N12A 162.79(10)
O1W Zn1 N12A 98.83(11)
O5A Zn1 N12A 89.36(10)
O25A Zn1 N20A 90.77(10)
O1W Zn1 N20A 88.52(10)
O5A Zn1 N20A 164.57(9)
N12A Zn1 N20A 105.54(11)
O25A Zn1 N16A 96.04(10)
O1W Zn1 N16A 169.47(11)
O5A Zn1 N16A 105.35(10)
N12A Zn1 N16A 81.36(10)
N20A Zn1 N16A 81.33(10)
O25A Nd1 O5A 66.13(8)
O25A Nd1 O2B 99.13(8)
O5A Nd1 O2B 81.00(8)
O25A Nd1 O1B 137.56(8)
O5A Nd1 O1B 78.93(8)
O2B Nd1 O1B 50.32(8)
O25A Nd1 O1D 73.77(8)
O5A Nd1 O1D 91.35(8)
O2B Nd1 O1D 171.28(8)
O1B Nd1 O1D 132.43(8)
O25A Nd1 O2D 73.64(8)
O5A Nd1 O2D 130.92(8)
O2B Nd1 O2D 133.62(8)
O1B Nd1 O2D 148.01(8)
O1D Nd1 O2D 50.02(8)
O25A Nd1 O1C 143.29(8)
O5A Nd1 O1C 133.24(8)
O2B Nd1 O1C 113.46(8)
O1B Nd1 O1C 78.69(8)
O1D Nd1 O1C 74.86(8)
O2D Nd1 O1C 71.74(8)
O25A Nd1 O2C 132.53(8)
O5A Nd1 O2C 150.79(8)
O2B Nd1 O2C 74.23(8)
O1B Nd1 O2C 73.43(8)
O1D Nd1 O2C 114.24(8)
O2D Nd1 O2C 78.17(8)
O1C Nd1 O2C 49.55(7)
O25A Nd1 O2A 112.81(8)
O5A Nd1 O2A 64.07(7)
O2B Nd1 O2A 114.06(8)
O1B Nd1 O2A 68.46(8)
O1D Nd1 O2A 65.50(8)
O2D Nd1 O2A 110.71(8)
O1C Nd1 O2A 69.61(7)
O2C Nd1 O2A 112.59(7)
O25A Nd1 O27A 62.05(7)
O5A Nd1 O27A 111.73(7)
O2B Nd1 O27A 67.20(8)
O1B Nd1 O27A 114.44(8)
O1D Nd1 O27A 112.42(8)
O2D Nd1 O27A 69.34(8)
O1C Nd1 O27A 114.86(7)
O2C Nd1 O27A 72.60(7)
O2A Nd1 O27A 174.79(7)
O25A Nd1 N1B 118.99(8)
O5A Nd1 N1B 77.74(8)
O2B Nd1 N1B 25.22(8)
O1B Nd1 N1B 25.15(8)
O1D Nd1 N1B 156.27(8)
O2D Nd1 N1B 149.27(8)
O1C Nd1 N1B 97.21(8)
O2C Nd1 N1B 73.24(8)
O2A Nd1 N1B 90.78(8)
O27A Nd1 N1B 91.25(8)
O25A Nd1 N1D 70.12(8)
O5A Nd1 N1D 111.06(8)
O2B Nd1 N1D 156.90(9)
O1B Nd1 N1D 148.95(8)
O1D Nd1 N1D 25.29(8)
O2D Nd1 N1D 24.85(8)
O1C Nd1 N1D 73.35(8)
O2C Nd1 N1D 97.61(8)
O2A Nd1 N1D 89.04(9)
O27A Nd1 N1D 89.80(9)
N1B Nd1 N1D 169.98(8)
C10A C3A O2A 124.6(3)
C10A C3A C4A 121.7(3)
O2A C3A C4A 113.7(3)
O5A C4A C6A 121.8(3)
O5A C4A C3A 120.1(3)
C6A C4A C3A 118.0(3)
C4A C6A C7A 120.1(3)
C4A C6A C11A 118.1(3)
C7A C6A C11A 121.7(3)
C8A C7A C6A 121.8(3)
C7A C8A C10A 118.0(3)
C7A C8A C9A 121.3(3)
C10A C8A C9A 120.8(3)
C3A C10A C8A 120.5(3)
C6A C11A N12A 111.9(3)
N12A C14A C15A 111.7(3)
N16A C15A C14A 113.2(3)
N16A C18A C19A 112.5(3)
N20A C19A C18A 112.1(3)
N20A C22A C23A 115.2(3)
C24A C23A C32A 119.6(3)
C24A C23A C22A 119.5(3)
C32A C23A C22A 120.9(3)
O25A C24A C23A 122.4(3)
O25A C24A C26A 118.8(3)
C23A C24A C26A 118.7(3)
C29A C26A O27A 125.2(3)
C29A C26A C24A 121.4(3)
O27A C26A C24A 113.4(3)
C26A C29A C30A 119.9(3)
C32A C30A C29A 118.7(3)
C32A C30A C31A 121.0(3)
C29A C30A C31A 120.4(3)
C30A C32A C23A 121.8(3)
C14A N12A C13A 108.8(3)
C14A N12A C11A 108.7(3)
C13A N12A C11A 109.0(3)
C14A N12A Zn1 104.8(2)
C13A N12A Zn1 115.5(2)
C11A N12A Zn1 109.76(19)
C17A N16A C15A 110.8(3)
C17A N16A C18A 108.5(3)
C15A N16A C18A 111.4(3)
C17A N16A Zn1 111.4(2)
C15A N16A Zn1 108.2(2)
C18A N16A Zn1 106.5(2)
C21A N20A C19A 108.1(3)
C21A N20A C22A 105.8(3)
C19A N20A C22A 111.2(3)
C21A N20A Zn1 114.2(2)
C19A N20A Zn1 109.2(2)
C22A N20A Zn1 108.44(19)
C3A O2A C1A 115.6(3)
C3A O2A Nd1 115.94(18)
C1A O2A Nd1 128.17(19)
C4A O5A Zn1 117.09(19)
C4A O5A Nd1 123.36(19)
Zn1 O5A Nd1 108.10(10)
C24A O25A Zn1 122.16(19)
C24A O25A Nd1 124.72(18)
Zn1 O25A Nd1 110.39(10)
C26A O27A C28A 116.2(3)
C26A O27A Nd1 114.99(18)
C28A O27A Nd1 126.17(19)
O3B N1B O1B 122.1(3)
O3B N1B O2B 121.3(3)
O1B N1B O2B 116.6(3)
O3B N1B Nd1 175.9(2)
O1B N1B Nd1 59.01(16)
O2B N1B Nd1 57.77(16)
N1B O1B Nd1 95.84(19)
N1B O2B Nd1 97.01(19)
O3C N1C O1C 122.3(3)
O3C N1C O2C 121.1(3)
O1C N1C O2C 116.5(3)
N1C O1C Nd1 97.16(18)
N1C O2C Nd1 96.60(18)
O3D N1D O2D 122.1(3)
O3D N1D O1D 120.5(3)
O2D N1D O1D 117.4(3)
O3D N1D Nd1 173.7(3)
O2D N1D Nd1 58.93(17)
O1D N1D Nd1 58.90(16)
N1D O1D Nd1 95.81(19)
N1D O2D Nd1 96.22(19)

loop_
_geom_bond_atom_site_label_1
_geom_bond_atom_site_label_2
_geom_bond_distance
Zn1 O25A 2.086(2)
Zn1 O1W 2.135(3)
Zn1 O5A 2.151(2)
Zn1 N12A 2.173(3)
Zn1 N20A 2.218(3)
Zn1 N16A 2.222(3)
Nd1 O25A 2.360(2)
Nd1 O5A 2.360(2)
Nd1 O2B 2.529(3)
Nd1 O1B 2.557(2)
Nd1 O1D 2.568(2)
Nd1 O2D 2.571(3)
Nd1 O1C 2.584(2)
Nd1 O2C 2.585(3)
Nd1 O2A 2.611(2)
Nd1 O27A 2.681(2)
Nd1 N1B 2.967(3)
Nd1 N1D 2.984(3)
C1A O2A 1.441(4)
C3A C10A 1.379(5)
C3A O2A 1.396(4)
C3A C4A 1.403(5)
C4A O5A 1.350(4)
C4A C6A 1.387(5)
C6A C7A 1.402(5)
C6A C11A 1.498(4)
C7A C8A 1.384(5)
C8A C10A 1.400(5)
C8A C9A 1.513(5)
C11A N12A 1.501(4)
C13A N12A 1.488(4)
C14A N12A 1.482(4)
C14A C15A 1.513(5)
C15A N16A 1.491(4)
C17A N16A 1.474(4)
C18A N16A 1.492(4)
C18A C19A 1.523(5)
C19A N20A 1.488(4)
C21A N20A 1.486(4)
C22A N20A 1.501(4)
C22A C23A 1.504(5)
C23A C24A 1.387(5)
C23A C32A 1.398(5)
C24A O25A 1.351(4)
C24A C26A 1.404(4)
C26A C29A 1.382(5)
C26A O27A 1.394(4)
C28A O27A 1.435(4)
C29A C30A 1.400(5)
C30A C32A 1.384(5)
C30A C31A 1.513(5)
N1B O3B 1.222(4)
N1B O1B 1.268(4)
N1B O2B 1.274(4)
N1C O3C 1.224(4)
N1C O1C 1.264(4)
N1C O2C 1.283(4)
N1D O3D 1.221(4)
N1D O2D 1.262(4)
N1D O1D 1.282(4)
C1E O1E 1.393(6)
C1F O1F 1.450(6)
